data_4328456
loop_
_publ_author_name
'Alexander Himmelspach'
'Guido J. Rei\&s'
'Maik Finze'

_publ_contact_author_address
;    Institut f\"ur Anorganische Chemie
     Julius-Maximilians-Universit\"at W\"urzburg
     Am Hubland
     D-97074 W\"urzburg
     Germany
;
_publ_contact_author_email maik.finze@uni-wuerzburg.de
_publ_contact_author_fax '049 931 31 85857'
_publ_contact_author_name 'Maik Finze'
_publ_contact_author_phone '049 931 31 84605'
_publ_section_title
;
 Microwave-Assisted Kumada-Type Cross-Coupling Reactions of Iodinated
 Carba-closo-dodecaborate Anions
;
_journal_name_full 'Inorganic Chemistry'
_journal_page_first 2679
_journal_page_last 2688
_journal_paper_doi 10.1021/ic202638k
_journal_volume 51
_journal_year 2012
_chemical_formula_moiety 'C19 H26 B11 P'
_chemical_formula_sum 'C19 H26 B11 P'
_chemical_formula_weight 404.28
_chemical_name_systematic
;
 ?
;
_space_group_IT_number 2
_symmetry_cell_setting triclinic
_symmetry_space_group_name_Hall '-P 1'
_symmetry_space_group_name_H-M 'P -1'
_atom_sites_solution_hydrogens geom
_atom_sites_solution_primary direct
_atom_sites_solution_secondary difmap
_audit_creation_method SHELXL-97
_cell_angle_alpha 85.88(3)
_cell_angle_beta 86.36(3)
_cell_angle_gamma 75.45(3)
_cell_formula_units_Z 2
_cell_length_a 7.979(3)
_cell_length_b 10.106(4)
_cell_length_c 14.852(6)
_cell_measurement_reflns_used 3000
_cell_measurement_temperature 290(2)
_cell_measurement_theta_max 21.50
_cell_measurement_theta_min 3.40
_cell_volume 1154.9(8)
_computing_cell_refinement 'CrysAlis RED (Kuma Diffraction, 2000)'
_computing_data_collection 'CrysAlis CCD (Kuma Diffraction, 2000)'
_computing_data_reduction 'CrysAlis RED'
_computing_molecular_graphics 'Diamond3.1 (Crystal Impact GbR, 2006)'
_computing_publication_material 'SHELXL-97 (Sheldrick, 1997)'
_computing_structure_refinement 'SHELXL-97 (Sheldrick, 1997)'
_computing_structure_solution 'SHELXS-97 (Sheldrick, 1990)'
_diffrn_ambient_temperature 290(2)
_diffrn_measured_fraction_theta_full 0.995
_diffrn_measured_fraction_theta_max 0.995
_diffrn_measurement_device_type 'Stoe STADI CCD'
_diffrn_measurement_method \f-scans
_diffrn_radiation_monochromator graphite
_diffrn_radiation_source 'fine-focus sealed tube'
_diffrn_radiation_type MoK\a
_diffrn_radiation_wavelength 0.71073
_diffrn_reflns_av_R_equivalents 0.0698
_diffrn_reflns_av_sigmaI/netI 0.0404
_diffrn_reflns_limit_h_max 9
_diffrn_reflns_limit_h_min -9
_diffrn_reflns_limit_k_max 12
_diffrn_reflns_limit_k_min -12
_diffrn_reflns_limit_l_max 17
_diffrn_reflns_limit_l_min -17
_diffrn_reflns_number 15883
_diffrn_reflns_theta_full 25.00
_diffrn_reflns_theta_max 25.00
_diffrn_reflns_theta_min 2.09
_exptl_absorpt_coefficient_mu 0.124
_exptl_absorpt_correction_type none
_exptl_crystal_colour colorless
_exptl_crystal_density_diffrn 1.163
_exptl_crystal_description parallelepiped
_exptl_crystal_F_000 420
_exptl_crystal_size_max 0.15
_exptl_crystal_size_mid 0.10
_exptl_crystal_size_min 0.07
_refine_diff_density_max 0.311
_refine_diff_density_min -0.420
_refine_diff_density_rms 0.066
_refine_ls_extinction_method none
_refine_ls_goodness_of_fit_ref 1.008
_refine_ls_hydrogen_treatment mixed
_refine_ls_matrix_type full
_refine_ls_number_parameters 291
_refine_ls_number_reflns 4048
_refine_ls_number_restraints 0
_refine_ls_restrained_S_all 1.008
_refine_ls_R_factor_all 0.0615
_refine_ls_R_factor_gt 0.0546
_refine_ls_shift/su_max 0.000
_refine_ls_shift/su_mean 0.000
_refine_ls_structure_factor_coef Fsqd
_refine_ls_weighting_details 'calc w=1/[\s^2^(Fo^2^)+(0.0283P)^2^+1.3728P] where P=(Fo^2^+2Fc^2^)/3'
_refine_ls_weighting_scheme calc
_refine_ls_wR_factor_gt 0.1229
_refine_ls_wR_factor_ref 0.1299
_reflns_number_gt 3558
_reflns_number_total 4048
_reflns_threshold_expression >2sigma(I)
_cod_data_source_file ic202638k_si_001_4.cif
_cod_data_source_block ph3pcb11h11
_cod_database_code 4328456

loop_
_symmetry_equiv_pos_as_xyz
'x, y, z'
'-x, -y, -z'

loop_
_atom_site_label
_atom_site_type_symbol
_atom_site_fract_x
_atom_site_fract_y
_atom_site_fract_z
_atom_site_U_iso_or_equiv
_atom_site_adp_type
_atom_site_occupancy
_atom_site_symmetry_multiplicity
_atom_site_calc_flag
_atom_site_refinement_flags
C1 C -0.0162(3) -0.2410(3) 0.79002(18) 0.0477(6) Uani 1 1 d .
H1 H -0.0529(12) -0.330(3) 0.7984(3) 0.072 Uiso 1 1 calc R
B2 B 0.0549(5) -0.1830(3) 0.8813(2) 0.0538(8) Uani 1 1 d .
H2 H 0.0647(5) -0.2377(16) 0.953(2) 0.081 Uiso 1 1 calc R
B3 B -0.1463(4) -0.1013(3) 0.8371(2) 0.0515(8) Uani 1 1 d .
H3 H -0.266(4) -0.1006(3) 0.8758(12) 0.077 Uiso 1 1 calc R
B4 B -0.1298(4) -0.1168(3) 0.7191(2) 0.0552(8) Uani 1 1 d .
H4 H -0.242(3) -0.1263(5) 0.6811(12) 0.083 Uiso 1 1 calc R
B5 B 0.0849(5) -0.2078(3) 0.6899(2) 0.0574(9) Uani 1 1 d .
H5 H 0.1158(10) -0.280(2) 0.6303(18) 0.086 Uiso 1 1 calc R
B6 B 0.1987(4) -0.2492(3) 0.7903(3) 0.0553(8) Uani 1 1 d .
H6 H 0.299(3) -0.342(3) 0.7990(4) 0.083 Uiso 1 1 calc R
B7 B -0.0069(4) -0.0025(3) 0.86505(19) 0.0471(7) Uani 1 1 d .
H7 H -0.0385(9) 0.0701(19) 0.9263(16) 0.071 Uiso 1 1 calc R
B8 B -0.1228(4) 0.0382(3) 0.7642(2) 0.0455(7) Uani 1 1 d .
H8 H -0.228(3) 0.132(3) 0.7559(3) 0.068 Uiso 1 1 calc R
B9 B 0.0217(4) -0.0274(3) 0.67183(19) 0.0478(7) Uani 1 1 d .
H9 H 0.0100(5) 0.0248(15) 0.602(2) 0.072 Uiso 1 1 calc R
B10 B 0.2272(4) -0.1101(3) 0.7165(2) 0.0471(7) Uani 1 1 d .
H10 H 0.354(3) -0.1127(3) 0.6756(11) 0.071 Uiso 1 1 calc R
B11 B 0.2093(4) -0.0950(3) 0.8362(2) 0.0480(7) Uani 1 1 d .
H11 H 0.316(3) -0.0881(4) 0.8730(11) 0.072 Uiso 1 1 calc R
B12 B 0.0987(3) 0.0407(3) 0.76280(16) 0.0315(5) Uani 1 1 d .
P1 P 0.16164(7) 0.21507(6) 0.75005(4) 0.03070(17) Uani 1 1 d .
C2 C 0.2628(3) 0.2511(2) 0.84834(13) 0.0330(5) Uani 1 1 d .
C3 C 0.4171(3) 0.1614(3) 0.87333(16) 0.0429(6) Uani 1 1 d .
H3A H 0.4625 0.0833 0.8416 0.051 Uiso 1 1 calc R
C4 C 0.5037(3) 0.1875(3) 0.94518(17) 0.0498(6) Uani 1 1 d .
H4A H 0.6069 0.1269 0.9619 0.060 Uiso 1 1 calc R
C5 C 0.4367(4) 0.3036(3) 0.99196(17) 0.0531(7) Uani 1 1 d .
H5A H 0.4947 0.3212 1.0404 0.064 Uiso 1 1 calc R
C6 C 0.2854(4) 0.3929(3) 0.96760(18) 0.0581(7) Uani 1 1 d .
H6A H 0.2409 0.4711 0.9995 0.070 Uiso 1 1 calc R
C7 C 0.1979(3) 0.3676(3) 0.89549(16) 0.0463(6) Uani 1 1 d .
H7A H 0.0954 0.4292 0.8788 0.056 Uiso 1 1 calc R
C8 C -0.0276(3) 0.3540(2) 0.73308(15) 0.0343(5) Uani 1 1 d .
C9 C -0.1665(3) 0.3736(3) 0.79797(17) 0.0434(6) Uani 1 1 d .
H9A H -0.1613 0.3138 0.8489 0.052 Uiso 1 1 calc R
C10 C -0.3095(3) 0.4805(3) 0.7863(2) 0.0511(7) Uani 1 1 d .
H10A H -0.4007 0.4930 0.8296 0.061 Uiso 1 1 calc R
C11 C -0.3196(4) 0.5696(3) 0.7111(2) 0.0571(7) Uani 1 1 d .
H11A H -0.4169 0.6420 0.7036 0.069 Uiso 1 1 calc R
C12 C -0.1843(4) 0.5509(3) 0.6469(2) 0.0557(7) Uani 1 1 d .
H12 H -0.1911 0.6107 0.5959 0.067 Uiso 1 1 calc R
C13 C -0.0393(3) 0.4446(2) 0.65752(17) 0.0428(6) Uani 1 1 d .
H13 H 0.0512 0.4333 0.6139 0.051 Uiso 1 1 calc R
C14 C 0.3136(3) 0.2284(2) 0.65617(14) 0.0342(5) Uani 1 1 d .
C15 C 0.4314(4) 0.3053(4) 0.66113(19) 0.0716(10) Uani 1 1 d .
H15 H 0.4344 0.3497 0.7135 0.086 Uiso 1 1 calc R
C16 C 0.5458(5) 0.3174(5) 0.5891(2) 0.0958(15) Uani 1 1 d .
H16 H 0.6250 0.3700 0.5932 0.115 Uiso 1 1 calc R
C17 C 0.5435(4) 0.2527(4) 0.51164(19) 0.0674(9) Uani 1 1 d .
H17 H 0.6226 0.2595 0.4638 0.081 Uiso 1 1 calc R
C18 C 0.4249(4) 0.1780(3) 0.50484(16) 0.0513(7) Uani 1 1 d .
H18 H 0.4214 0.1355 0.4517 0.062 Uiso 1 1 calc R
C19 C 0.3092(3) 0.1650(3) 0.57668(15) 0.0448(6) Uani 1 1 d .
H19 H 0.2286 0.1138 0.5716 0.054 Uiso 1 1 calc R

loop_
_atom_site_aniso_label
_atom_site_aniso_U_11
_atom_site_aniso_U_22
_atom_site_aniso_U_33
_atom_site_aniso_U_23
_atom_site_aniso_U_13
_atom_site_aniso_U_12
C1 0.0486(15) 0.0420(14) 0.0570(15) -0.0062(11) 0.0100(12) -0.0216(12)
B2 0.069(2) 0.0507(18) 0.0448(16) 0.0068(14) 0.0000(15) -0.0239(16)
B3 0.0477(17) 0.0458(16) 0.0615(19) -0.0038(14) 0.0190(15) -0.0174(13)
B4 0.0551(19) 0.0587(19) 0.0621(19) 0.0024(15) -0.0120(15) -0.0328(16)
B5 0.075(2) 0.0554(19) 0.0521(18) -0.0206(15) 0.0208(16) -0.0360(17)
B6 0.0413(16) 0.0400(16) 0.084(2) -0.0033(15) 0.0093(16) -0.0118(13)
B7 0.0623(19) 0.0474(16) 0.0345(14) -0.0059(12) 0.0122(13) -0.0216(14)
B8 0.0321(14) 0.0437(15) 0.0614(18) 0.0017(13) 0.0004(12) -0.0122(12)
B9 0.0630(19) 0.0573(18) 0.0347(14) -0.0052(13) -0.0046(13) -0.0350(15)
B10 0.0463(16) 0.0413(15) 0.0559(17) -0.0149(13) 0.0189(14) -0.0169(13)
B11 0.0458(16) 0.0471(16) 0.0530(17) 0.0065(13) -0.0126(14) -0.0149(13)
B12 0.0345(13) 0.0344(13) 0.0284(11) -0.0040(10) 0.0015(10) -0.0139(10)
P1 0.0315(3) 0.0358(3) 0.0270(3) -0.0061(2) 0.0014(2) -0.0121(2)
C2 0.0362(12) 0.0416(12) 0.0255(10) -0.0062(9) 0.0020(9) -0.0171(10)
C3 0.0415(13) 0.0487(14) 0.0409(13) -0.0129(11) -0.0015(10) -0.0128(11)
C4 0.0429(14) 0.0638(17) 0.0453(14) -0.0055(12) -0.0094(11) -0.0158(12)
C5 0.0613(17) 0.0665(18) 0.0385(13) -0.0106(12) -0.0116(12) -0.0246(14)
C6 0.073(2) 0.0565(17) 0.0477(15) -0.0241(13) -0.0085(14) -0.0134(14)
C7 0.0493(15) 0.0467(14) 0.0427(13) -0.0130(11) -0.0049(11) -0.0080(11)
C8 0.0329(11) 0.0359(12) 0.0373(11) -0.0072(9) -0.0040(9) -0.0127(9)
C9 0.0421(13) 0.0445(13) 0.0448(13) -0.0105(11) 0.0039(11) -0.0123(11)
C10 0.0390(14) 0.0495(15) 0.0663(17) -0.0212(13) 0.0021(12) -0.0098(11)
C11 0.0417(15) 0.0439(15) 0.085(2) -0.0115(14) -0.0141(14) -0.0041(12)
C12 0.0571(17) 0.0450(15) 0.0658(18) 0.0070(13) -0.0155(14) -0.0140(13)
C13 0.0446(14) 0.0417(13) 0.0462(13) -0.0007(11) -0.0051(11) -0.0180(11)
C14 0.0342(12) 0.0414(12) 0.0297(11) -0.0051(9) 0.0026(9) -0.0141(9)
C15 0.081(2) 0.120(3) 0.0406(14) -0.0227(16) 0.0124(14) -0.073(2)
C16 0.096(3) 0.173(4) 0.0559(19) -0.025(2) 0.0213(18) -0.104(3)
C17 0.0574(18) 0.110(3) 0.0431(15) -0.0065(16) 0.0159(13) -0.0394(18)
C18 0.0694(18) 0.0527(15) 0.0320(12) -0.0066(11) 0.0114(12) -0.0181(13)
C19 0.0588(16) 0.0477(14) 0.0332(12) -0.0059(10) 0.0062(11) -0.0241(12)

loop_
_atom_type_symbol
_atom_type_description
_atom_type_scat_dispersion_real
_atom_type_scat_dispersion_imag
_atom_type_scat_source
C C 0.0033 0.0016 'International Tables Vol C Tables 4.2.6.8 and 6.1.1.4'
H H 0.0000 0.0000 'International Tables Vol C Tables 4.2.6.8 and 6.1.1.4'
B B 0.0013 0.0007 'International Tables Vol C Tables 4.2.6.8 and 6.1.1.4'
P P 0.1023 0.0942 'International Tables Vol C Tables 4.2.6.8 and 6.1.1.4'

loop_
_geom_angle_atom_site_label_1
_geom_angle_atom_site_label_2
_geom_angle_atom_site_label_3
_geom_angle
B4 C1 B3 62.79(19)
B4 C1 B6 115.0(2)
B3 C1 B6 114.5(2)
B4 C1 B2 114.7(2)
B3 C1 B2 62.28(19)
B6 C1 B2 62.93(19)
B4 C1 B5 63.0(2)
B3 C1 B5 114.7(2)
B6 C1 B5 62.7(2)
B2 C1 B5 114.8(2)
B4 C1 H1 117.5
B3 C1 H1 118.0
B6 C1 H1 117.6
B2 C1 H1 117.8
B5 C1 H1 117.6
C1 B2 B3 58.79(18)
C1 B2 B11 104.7(2)
B3 B2 B11 108.3(2)
C1 B2 B7 104.8(2)
B3 B2 B7 59.80(18)
B11 B2 B7 60.66(17)
C1 B2 B6 58.49(18)
B3 B2 B6 108.0(2)
B11 B2 B6 59.97(18)
B7 B2 B6 108.5(2)
C1 B2 H2 124.9
B3 B2 H2 121.5
B11 B2 H2 122.1
B7 B2 H2 122.0
B6 B2 H2 121.5
C1 B3 B2 58.93(18)
C1 B3 B8 105.2(2)
B2 B3 B8 109.2(2)
C1 B3 B7 105.4(2)
B2 B3 B7 60.48(19)
B8 B3 B7 60.86(17)
C1 B3 B4 58.57(18)
B2 B3 B4 108.4(2)
B8 B3 B4 60.08(18)
B7 B3 B4 108.8(2)
C1 B3 H3 124.7
B2 B3 H3 120.9
B8 B3 H3 121.7
B7 B3 H3 121.6
B4 B3 H3 121.4
C1 B4 B8 104.9(2)
C1 B4 B3 58.64(18)
B8 B4 B3 59.70(18)
C1 B4 B9 105.1(2)
B8 B4 B9 60.87(17)
B3 B4 B9 108.4(2)
C1 B4 B5 58.66(18)
B8 B4 B5 108.6(2)
B3 B4 B5 107.8(2)
B9 B4 B5 60.05(18)
C1 B4 H4 124.7
B8 B4 H4 122.0
B3 B4 H4 121.7
B9 B4 H4 121.8
B5 B4 H4 121.5
C1 B5 B10 105.0(2)
C1 B5 B6 58.58(17)
B10 B5 B6 60.32(18)
C1 B5 B9 104.7(2)
B10 B5 B9 60.87(17)
B6 B5 B9 108.9(2)
C1 B5 B4 58.37(18)
B10 B5 B4 108.4(2)
B6 B5 B4 107.8(2)
B9 B5 B4 59.83(18)
C1 B5 H5 125.0
B10 B5 H5 121.8
B6 B5 H5 121.3
B9 B5 H5 121.9
B4 B5 H5 121.7
C1 B6 B5 58.75(18)
C1 B6 B11 104.7(2)
B5 B6 B11 108.3(2)
C1 B6 B10 104.6(2)
B5 B6 B10 59.67(18)
B11 B6 B10 60.71(17)
C1 B6 B2 58.58(17)
B5 B6 B2 108.0(2)
B11 B6 B2 59.86(18)
B10 B6 B2 108.3(2)
C1 B6 H6 124.9
B5 B6 H6 121.5
B11 B6 H6 122.1
B10 B6 H6 122.2
B2 B6 H6 121.5
B3 B7 B2 59.71(18)
B3 B7 B12 106.8(2)
B2 B7 B12 106.9(2)
B3 B7 B8 59.57(17)
B2 B7 B8 107.6(2)
B12 B7 B8 59.94(15)
B3 B7 B11 107.4(2)
B2 B7 B11 59.60(18)
B12 B7 B11 59.86(16)
B8 B7 B11 108.2(2)
B3 B7 H7 122.4
B2 B7 H7 122.3
B12 B7 H7 122.4
B8 B7 H7 121.6
B11 B7 H7 121.7
B3 B8 B4 60.22(18)
B3 B8 B12 106.6(2)
B4 B8 B12 106.6(2)
B3 B8 B7 59.57(18)
B4 B8 B7 107.9(2)
B12 B8 B7 59.79(15)
B3 B8 B9 107.8(2)
B4 B8 B9 59.68(17)
B12 B8 B9 59.56(15)
B7 B8 B9 108.1(2)
B3 B8 H8 122.1
B4 B8 H8 122.0
B12 B8 H8 122.8
B7 B8 H8 121.6
B9 B8 H8 121.7
B4 B9 B12 106.7(2)
B4 B9 B5 60.12(18)
B12 B9 B5 106.4(2)
B4 B9 B8 59.45(18)
B12 B9 B8 59.80(15)
B5 B9 B8 107.5(2)
B4 B9 B10 107.4(2)
B12 B9 B10 59.56(15)
B5 B9 B10 59.25(18)
B8 B9 B10 107.8(2)
B4 B9 H9 122.2
B12 B9 H9 122.7
B5 B9 H9 122.3
B8 B9 H9 121.8
B10 B9 H9 122.0
B5 B10 B12 107.0(2)
B5 B10 B6 60.00(19)
B12 B10 B6 106.9(2)
B5 B10 B9 59.88(19)
B12 B10 B9 59.66(16)
B6 B10 B9 107.8(2)
B5 B10 B11 107.7(2)
B12 B10 B11 59.85(16)
B6 B10 B11 59.55(18)
B9 B10 B11 108.0(2)
B5 B10 H10 122.0
B12 B10 H10 122.5
B6 B10 H10 122.1
B9 B10 H10 121.7
B11 B10 H10 121.8
B2 B11 B6 60.17(18)
B2 B11 B12 106.8(2)
B6 B11 B12 106.8(2)
B2 B11 B7 59.74(18)
B6 B11 B7 107.9(2)
B12 B11 B7 59.67(16)
B2 B11 B10 107.8(2)
B6 B11 B10 59.73(18)
B12 B11 B10 59.47(16)
B7 B11 B10 107.8(2)
B2 B11 H11 122.0
B6 B11 H11 122.0
B12 B11 H11 122.7
B7 B11 H11 121.7
B10 B11 H11 121.9
B10 B12 B9 60.77(17)
B10 B12 B7 109.43(19)
B9 B12 B7 109.40(19)
B10 B12 B8 109.39(19)
B9 B12 B8 60.64(17)
B7 B12 B8 60.27(17)
B10 B12 B11 60.68(17)
B9 B12 B11 109.6(2)
B7 B12 B11 60.47(17)
B8 B12 B11 108.99(19)
B10 B12 P1 123.19(16)
B9 B12 P1 122.00(16)
B7 B12 P1 118.69(16)
B8 B12 P1 119.51(17)
B11 B12 P1 121.11(17)
C8 P1 C14 106.81(11)
C8 P1 C2 106.74(11)
C14 P1 C2 105.05(10)
C8 P1 B12 110.59(11)
C14 P1 B12 113.92(11)
C2 P1 B12 113.22(11)
C7 C2 C3 119.1(2)
C7 C2 P1 122.70(18)
C3 C2 P1 118.04(17)
C4 C3 C2 120.4(2)
C4 C3 H3A 119.8
C2 C3 H3A 119.8
C5 C4 C3 119.8(3)
C5 C4 H4A 120.1
C3 C4 H4A 120.1
C6 C5 C4 120.3(2)
C6 C5 H5A 119.8
C4 C5 H5A 119.8
C5 C6 C7 120.2(3)
C5 C6 H6A 119.9
C7 C6 H6A 119.9
C2 C7 C6 120.1(2)
C2 C7 H7A 119.9
C6 C7 H7A 119.9
C13 C8 C9 118.6(2)
C13 C8 P1 121.53(18)
C9 C8 P1 119.84(18)
C10 C9 C8 120.2(2)
C10 C9 H9A 119.9
C8 C9 H9A 119.9
C9 C10 C11 120.7(3)
C9 C10 H10A 119.7
C11 C10 H10A 119.7
C10 C11 C12 119.6(3)
C10 C11 H11A 120.2
C12 C11 H11A 120.2
C13 C12 C11 120.7(3)
C13 C12 H12 119.7
C11 C12 H12 119.7
C12 C13 C8 120.3(2)
C12 C13 H13 119.9
C8 C13 H13 119.9
C15 C14 C19 118.8(2)
C15 C14 P1 120.43(18)
C19 C14 P1 120.78(17)
C14 C15 C16 120.6(3)
C14 C15 H15 119.7
C16 C15 H15 119.7
C17 C16 C15 120.6(3)
C17 C16 H16 119.7
C15 C16 H16 119.7
C18 C17 C16 119.7(3)
C18 C17 H17 120.2
C16 C17 H17 120.2
C17 C18 C19 120.4(2)
C17 C18 H18 119.8
C19 C18 H18 119.8
C18 C19 C14 120.0(2)
C18 C19 H19 120.0
C14 C19 H19 120.0

loop_
_geom_bond_atom_site_label_1
_geom_bond_atom_site_label_2
_geom_bond_distance
C1 B4 1.694(4)
C1 B3 1.695(4)
C1 B6 1.696(4)
C1 B2 1.698(4)
C1 B5 1.699(4)
C1 H1 1.0155
B2 B3 1.754(5)
B2 B11 1.766(4)
B2 B7 1.768(4)
B2 B6 1.771(5)
B2 H2 1.1555
B3 B8 1.756(4)
B3 B7 1.756(4)
B3 B4 1.765(5)
B3 H3 1.0793
B4 B8 1.763(4)
B4 B9 1.767(4)
B4 B5 1.772(5)
B4 H4 1.1125
B5 B10 1.759(4)
B5 B6 1.765(5)
B5 B9 1.771(5)
B5 H5 1.1610
B6 B11 1.768(4)
B6 B10 1.771(4)
B6 H6 1.0777
B7 B12 1.770(4)
B7 B8 1.779(4)
B7 B11 1.784(4)
B7 H7 1.1849
B8 B12 1.773(4)
B8 B9 1.788(4)
B8 H8 1.1025
B9 B12 1.769(4)
B9 B10 1.788(5)
B9 H9 1.1243
B10 B12 1.767(4)
B10 B11 1.788(4)
B10 H10 1.1450
B11 B12 1.774(4)
B11 H11 1.0572
B12 P1 1.944(3)
P1 C8 1.802(2)
P1 C14 1.809(2)
P1 C2 1.813(2)
C2 C7 1.383(3)
C2 C3 1.387(3)
C3 C4 1.383(3)
C3 H3A 0.9300
C4 C5 1.379(4)
C4 H4A 0.9300
C5 C6 1.365(4)
C5 H5A 0.9300
C6 C7 1.387(4)
C6 H6A 0.9300
C7 H7A 0.9300
C8 C13 1.389(3)
C8 C9 1.406(3)
C9 C10 1.371(4)
C9 H9A 0.9300
C10 C11 1.377(4)
C10 H10A 0.9300
C11 C12 1.379(4)
C11 H11A 0.9300
C12 C13 1.375(4)
C12 H12 0.9300
C13 H13 0.9300
C14 C15 1.371(3)
C14 C19 1.390(3)
C15 C16 1.381(4)
C15 H15 0.9300
C16 C17 1.366(4)
C16 H16 0.9300
C17 C18 1.363(4)
C17 H17 0.9300
C18 C19 1.387(3)
C18 H18 0.9300
C19 H19 0.9300
